data_4079322
loop_
_publ_author_name
'Adams, Richard D.'
'Chen, Mingwei'

_publ_section_title
;
 Synthesis and Structures of Iridium--Gold Carbonyl Cluster Compounds
 Containing Methyl and \s-Aryl Ligands
;
_journal_issue 17
_journal_name_full Organometallics
_journal_page_first 6457
_journal_paper_doi 10.1021/om300678c
_journal_volume 31
_journal_year 2012
_chemical_formula_sum 'C51 H24 Au Ir4 O11 P'
_chemical_formula_weight 1809.44
_chemical_name_systematic
; 
 ? 
;
_space_group_IT_number 15
_symmetry_cell_setting monoclinic
_symmetry_space_group_name_Hall '-C 2yc'
_symmetry_space_group_name_H-M 'C 1 2/c 1'
_atom_sites_solution_hydrogens geom
_atom_sites_solution_primary direct
_atom_sites_solution_secondary difmap
_audit_creation_method SHELXL-97
_cell_angle_alpha 90.00
_cell_angle_beta 99.710(9)
_cell_angle_gamma 90.00
_cell_formula_units_Z 8
_cell_length_a 36.675(15)
_cell_length_b 15.048(6)
_cell_length_c 17.918(7)
_cell_measurement_reflns_used 5022
_cell_measurement_temperature 294(2)
_cell_measurement_theta_max 19.59
_cell_measurement_theta_min 2.25
_cell_volume 9747(7)
_computing_structure_refinement 'SHELXL-97 (Sheldrick, 1997)'
_computing_structure_solution 'SHELXS-97 (Sheldrick, 1990)'
_diffrn_ambient_temperature 294(2)
_diffrn_measured_fraction_theta_full 1.000
_diffrn_measured_fraction_theta_max 1.000
_diffrn_radiation_monochromator graphite
_diffrn_radiation_source 'fine-focus sealed tube'
_diffrn_radiation_type MoK\a
_diffrn_radiation_wavelength 0.71073
_diffrn_reflns_av_R_equivalents 0.1191
_diffrn_reflns_av_sigmaI/netI 0.0763
_diffrn_reflns_limit_h_max 43
_diffrn_reflns_limit_h_min -43
_diffrn_reflns_limit_k_max 17
_diffrn_reflns_limit_k_min -17
_diffrn_reflns_limit_l_max 21
_diffrn_reflns_limit_l_min -21
_diffrn_reflns_number 57289
_diffrn_reflns_theta_full 25.02
_diffrn_reflns_theta_max 25.02
_diffrn_reflns_theta_min 1.13
_diffrn_standards_decay_% <1
_exptl_absorpt_coefficient_mu 13.975
_exptl_absorpt_correction_T_max 1.000
_exptl_absorpt_correction_T_min 0.639576
_exptl_absorpt_correction_type multi-scan
_exptl_crystal_colour yellow
_exptl_crystal_density_diffrn 2.466
_exptl_crystal_density_method 'not measured'
_exptl_crystal_description plate
_exptl_crystal_F_000 6560
_exptl_crystal_size_max 0.10
_exptl_crystal_size_mid 0.10
_exptl_crystal_size_min 0.02
_refine_diff_density_max 1.591
_refine_diff_density_min -0.942
_refine_diff_density_rms 0.196
_refine_ls_extinction_method none
_refine_ls_goodness_of_fit_ref 1.080
_refine_ls_hydrogen_treatment constr
_refine_ls_matrix_type full
_refine_ls_number_parameters 571
_refine_ls_number_reflns 8613
_refine_ls_number_restraints 0
_refine_ls_restrained_S_all 1.080
_refine_ls_R_factor_all 0.0924
_refine_ls_R_factor_gt 0.0581
_refine_ls_shift/su_max 0.148
_refine_ls_shift/su_mean 0.002
_refine_ls_structure_factor_coef Fsqd
_refine_ls_weighting_details 'calc w=1/[\s^2^(Fo^2^)+(0.0293P)^2^+108.5768P] where P=(Fo^2^+2Fc^2^)/3'
_refine_ls_weighting_scheme calc
_refine_ls_wR_factor_gt 0.1043
_refine_ls_wR_factor_ref 0.1162
_reflns_number_gt 6171
_reflns_number_total 8613
_reflns_threshold_expression >2sigma(I)
_cod_data_source_file om300678c_si_002.cif
_cod_data_source_block compound5
_cod_depositor_comments
;
The following automatic conversions were performed:

'_symmetry_cell_setting' value 'Monoclinic' changed to 'monoclinic'
according to /home/saulius/struct/CIF-dictionaries/cif_core.dic
dictionary named 'cif_core.dic' version 2.4.2 from 2011-04-26.

Automatic conversion script
Id: cif_fix_values 1891 2012-01-12 08:04:46Z andrius 
;
_cod_original_sg_symbol_H-M C2/c
_cod_database_code 4079322

loop_
_symmetry_equiv_pos_as_xyz
'x, y, z'
'-x, y, -z+1/2'
'x+1/2, y+1/2, z'
'-x+1/2, y+1/2, -z+1/2'
'-x, -y, -z'
'x, -y, z-1/2'
'-x+1/2, -y+1/2, -z'
'x+1/2, -y+1/2, z-1/2'

loop_
_atom_site_label
_atom_site_type_symbol
_atom_site_fract_x
_atom_site_fract_y
_atom_site_fract_z
_atom_site_U_iso_or_equiv
_atom_site_adp_type
_atom_site_occupancy
_atom_site_symmetry_multiplicity
_atom_site_calc_flag
_atom_site_refinement_flags
Ir1 Ir 0.141870(17) 0.63869(4) 0.19086(4) 0.04500(17) Uani 1 1 d .
Ir2 Ir 0.118542(18) 0.49108(4) 0.27686(4) 0.05096(18) Uani 1 1 d .
Ir3 Ir 0.073582(18) 0.63313(4) 0.23150(4) 0.05189(18) Uani 1 1 d .
Ir4 Ir 0.090213(19) 0.51581(4) 0.12778(4) 0.05191(18) Uani 1 1 d .
Au1 Au 0.190187(18) 0.55354(4) 0.30606(4) 0.05341(18) Uani 1 1 d .
P1 P 0.25075(12) 0.5452(3) 0.3624(3) 0.0512(11) Uani 1 1 d .
C1 C 0.1476(4) 0.5380(9) 0.1189(9) 0.048(4) Uani 1 1 d .
C2 C 0.0402(4) 0.5376(10) 0.1677(9) 0.050(4) Uani 1 1 d .
C3 C 0.1237(5) 0.7084(11) 0.2738(9) 0.056(4) Uani 1 1 d .
C11 C 0.1895(5) 0.6847(10) 0.1964(9) 0.055(4) Uani 1 1 d .
C21 C 0.0756(5) 0.4212(11) 0.2820(11) 0.067(5) Uani 1 1 d .
C22 C 0.1268(5) 0.5303(13) 0.3782(11) 0.074(6) Uani 1 1 d .
C23 C 0.1513(6) 0.3954(14) 0.2635(14) 0.094(7) Uani 1 1 d .
C31 C 0.0530(5) 0.6480(12) 0.3194(11) 0.075(6) Uani 1 1 d .
C32 C 0.0471(5) 0.7283(14) 0.1802(11) 0.080(6) Uani 1 1 d .
C41 C 0.0904(5) 0.3973(14) 0.0984(12) 0.080(6) Uani 1 1 d .
C42 C 0.0689(6) 0.5539(14) 0.0304(11) 0.081(6) Uani 1 1 d .
C43 C 0.1284(4) 0.7383(10) 0.1102(10) 0.054(4) Uani 1 1 d .
C44 C 0.1253(5) 0.8245(10) 0.1310(10) 0.061(5) Uani 1 1 d .
H44 H 0.1307 0.8385 0.1822 0.074 Uiso 1 1 calc R
C45 C 0.1141(5) 0.8949(9) 0.0783(11) 0.057(5) Uani 1 1 d .
C49 C 0.1131(5) 0.9865(10) 0.1026(12) 0.076(6) Uani 1 1 d .
H49 H 0.1195 1.0012 0.1535 0.091 Uiso 1 1 calc R
C50 C 0.1028(6) 1.0498(13) 0.0506(16) 0.097(7) Uani 1 1 d .
H50 H 0.1010 1.1080 0.0672 0.117 Uiso 1 1 calc R
C51 C 0.0942(6) 1.0324(14) -0.0301(16) 0.091(7) Uani 1 1 d .
C53 C 0.0831(7) 1.0952(17) -0.0857(18) 0.115(10) Uani 1 1 d .
H53 H 0.0815 1.1542 -0.0711 0.139 Uiso 1 1 calc R
C54 C 0.0746(7) 1.075(2) -0.159(2) 0.136(14) Uani 1 1 d .
H54 H 0.0664 1.1188 -0.1951 0.163 Uiso 1 1 calc R
C55 C 0.0783(7) 0.988(2) -0.1813(16) 0.123(10) Uani 1 1 d .
H55 H 0.0726 0.9742 -0.2325 0.148 Uiso 1 1 calc R
C59 C 0.2801(4) 0.5191(10) 0.2935(9) 0.052(4) Uani 1 1 d .
C56 C 0.0897(5) 0.9209(18) -0.1318(14) 0.092(8) Uani 1 1 d .
C52 C 0.0976(5) 0.9429(13) -0.0539(13) 0.075(6) Uani 1 1 d .
C60 C 0.3036(5) 0.5839(12) 0.2704(11) 0.075(6) Uani 1 1 d .
H60 H 0.3042 0.6407 0.2911 0.091 Uiso 1 1 calc R
C61 C 0.3251(6) 0.5643(15) 0.2189(12) 0.091(7) Uani 1 1 d .
H61 H 0.3427 0.6048 0.2084 0.109 Uiso 1 1 calc R
C57 C 0.0936(7) 0.8319(17) -0.1527(13) 0.106(8) Uani 1 1 d .
H57 H 0.0887 0.8166 -0.2037 0.127 Uiso 1 1 calc R
C64 C 0.2784(5) 0.4394(13) 0.2593(11) 0.078(6) Uani 1 1 d .
H64 H 0.2627 0.3961 0.2730 0.094 Uiso 1 1 calc R
C58 C 0.1044(5) 0.7672(13) -0.0999(10) 0.075(6) Uani 1 1 d .
H58 H 0.1065 0.7088 -0.1158 0.090 Uiso 1 1 calc R
C47 C 0.1124(4) 0.7871(11) -0.0216(9) 0.055(4) Uani 1 1 d .
C46 C 0.1080(4) 0.8762(11) 0.0035(11) 0.059(5) Uani 1 1 d .
C48 C 0.1228(5) 0.7228(11) 0.0334(9) 0.059(5) Uani 1 1 d .
H48 H 0.1262 0.6651 0.0173 0.071 Uiso 1 1 calc R
C71 C 0.2715(5) 0.6422(10) 0.4089(10) 0.059(4) Uani 1 1 d .
C72 C 0.3034(5) 0.6372(13) 0.4630(12) 0.081(6) Uani 1 1 d .
H72 H 0.3134 0.5821 0.4785 0.098 Uiso 1 1 calc R
C73 C 0.3202(6) 0.7130(15) 0.4935(12) 0.089(7) Uani 1 1 d .
H73 H 0.3414 0.7080 0.5298 0.107 Uiso 1 1 calc R
C74 C 0.3073(7) 0.7941(16) 0.4733(13) 0.096(7) Uani 1 1 d .
H74 H 0.3201 0.8449 0.4922 0.115 Uiso 1 1 calc R
C75 C 0.2746(7) 0.7997(12) 0.4236(13) 0.093(7) Uani 1 1 d .
H75 H 0.2637 0.8551 0.4128 0.111 Uiso 1 1 calc R
C76 C 0.2572(5) 0.7253(12) 0.3893(11) 0.080(6) Uani 1 1 d .
H76 H 0.2360 0.7312 0.3532 0.096 Uiso 1 1 calc R
C65 C 0.2586(5) 0.4594(10) 0.4331(9) 0.054(4) Uani 1 1 d .
C70 C 0.2898(5) 0.4064(11) 0.4465(11) 0.069(5) Uani 1 1 d .
H70 H 0.3080 0.4122 0.4164 0.083 Uiso 1 1 calc R
C69 C 0.2939(6) 0.3446(14) 0.5044(14) 0.095(7) Uani 1 1 d .
H69 H 0.3139 0.3059 0.5108 0.114 Uiso 1 1 calc R
C68 C 0.2687(6) 0.3402(13) 0.5522(12) 0.090(7) Uani 1 1 d .
H68 H 0.2733 0.3031 0.5943 0.108 Uiso 1 1 calc R
C67 C 0.2366(7) 0.3894(13) 0.5396(14) 0.113(9) Uani 1 1 d .
H67 H 0.2183 0.3826 0.5694 0.136 Uiso 1 1 calc R
C66 C 0.2327(5) 0.4490(13) 0.4809(12) 0.084(6) Uani 1 1 d .
H66 H 0.2116 0.4844 0.4725 0.101 Uiso 1 1 calc R
C63 C 0.2995(5) 0.4198(12) 0.2038(11) 0.072(5) Uani 1 1 d .
H63 H 0.2988 0.3633 0.1826 0.086 Uiso 1 1 calc R
C62 C 0.3209(7) 0.4836(17) 0.1815(13) 0.106(8) Uani 1 1 d .
H62 H 0.3330 0.4735 0.1406 0.127 Uiso 1 1 calc R
O1 O 0.1690(3) 0.5014(7) 0.0870(7) 0.073(4) Uani 1 1 d .
O2 O 0.0107(3) 0.5081(8) 0.1595(8) 0.083(4) Uani 1 1 d .
O3 O 0.1325(4) 0.7592(8) 0.3235(7) 0.076(4) Uani 1 1 d .
O11 O 0.2177(3) 0.7183(8) 0.1970(7) 0.076(4) Uani 1 1 d .
O21 O 0.0505(4) 0.3794(9) 0.2872(9) 0.097(5) Uani 1 1 d .
O22 O 0.1294(4) 0.5545(12) 0.4393(8) 0.118(6) Uani 1 1 d .
O23 O 0.1687(4) 0.3368(9) 0.2523(11) 0.122(6) Uani 1 1 d .
O31 O 0.0445(4) 0.6611(11) 0.3765(9) 0.117(6) Uani 1 1 d .
O32 O 0.0328(4) 0.7884(10) 0.1497(10) 0.118(6) Uani 1 1 d .
O41 O 0.0939(5) 0.3219(9) 0.0857(11) 0.132(7) Uani 1 1 d .
O42 O 0.0554(5) 0.5727(11) -0.0276(8) 0.115(6) Uani 1 1 d .
C1S C 1.0033(10) 0.841(3) 0.9859(17) 0.52(5) Uiso 1 1 d G
C2S C 0.9990(10) 0.764(2) 0.944(3) 0.33(3) Uiso 1 1 d G
C3S C 0.9893(9) 0.768(2) 0.865(3) 0.215(17) Uiso 1 1 d G
C4S C 0.9839(13) 0.849(3) 0.8293(17) 0.72(9) Uiso 1 1 d G
C5S C 0.9882(13) 0.927(2) 0.872(3) 0.63(7) Uiso 1 1 d G
C6S C 0.9979(9) 0.923(2) 0.950(3) 0.216(17) Uiso 1 1 d G

loop_
_atom_site_aniso_label
_atom_site_aniso_U_11
_atom_site_aniso_U_22
_atom_site_aniso_U_33
_atom_site_aniso_U_23
_atom_site_aniso_U_13
_atom_site_aniso_U_12
Ir1 0.0442(4) 0.0436(3) 0.0474(4) -0.0014(3) 0.0085(3) -0.0031(3)
Ir2 0.0464(4) 0.0521(4) 0.0541(4) 0.0046(3) 0.0076(3) -0.0050(3)
Ir3 0.0454(4) 0.0540(4) 0.0569(4) -0.0058(3) 0.0107(3) 0.0005(3)
Ir4 0.0530(4) 0.0504(4) 0.0521(4) -0.0075(3) 0.0082(3) -0.0079(3)
Au1 0.0434(4) 0.0552(4) 0.0598(4) -0.0009(3) 0.0035(3) 0.0018(3)
P1 0.047(3) 0.047(2) 0.058(3) 0.000(2) 0.003(2) 0.0025(19)
C1 0.053(10) 0.047(9) 0.046(10) -0.006(7) 0.016(8) -0.011(7)
C2 0.035(9) 0.063(10) 0.047(10) 0.014(8) -0.005(8) 0.001(8)
C3 0.061(12) 0.060(10) 0.048(11) 0.001(8) 0.014(9) 0.004(9)
C11 0.065(12) 0.052(10) 0.047(10) -0.009(8) 0.011(9) -0.014(9)
C21 0.054(12) 0.063(11) 0.082(14) 0.002(10) 0.004(10) -0.010(9)
C22 0.069(13) 0.101(15) 0.044(11) 0.014(11) -0.010(10) -0.017(11)
C23 0.065(14) 0.080(14) 0.15(2) 0.036(14) 0.040(14) 0.010(11)
C31 0.069(13) 0.079(12) 0.090(15) -0.051(11) 0.049(12) -0.033(10)
C32 0.054(13) 0.105(16) 0.073(14) 0.014(12) -0.010(10) 0.022(11)
C41 0.072(14) 0.077(13) 0.088(16) 0.003(12) 0.002(12) -0.001(11)
C42 0.081(15) 0.099(15) 0.055(13) 0.008(11) -0.009(11) 0.007(12)
C43 0.051(11) 0.049(9) 0.064(12) 0.006(8) 0.013(9) -0.008(8)
C44 0.073(13) 0.051(10) 0.059(12) 0.012(8) 0.007(9) 0.002(9)
C45 0.059(11) 0.037(8) 0.079(14) 0.004(8) 0.020(10) -0.004(7)
C49 0.098(16) 0.042(10) 0.087(15) -0.005(10) 0.018(12) -0.003(10)
C50 0.100(18) 0.050(12) 0.14(2) 0.022(14) 0.020(17) 0.022(11)
C51 0.075(15) 0.075(15) 0.13(2) 0.046(15) 0.022(15) -0.002(11)
C53 0.084(18) 0.096(18) 0.16(3) 0.06(2) 0.014(19) -0.003(14)
C54 0.087(19) 0.15(3) 0.16(3) 0.12(3) -0.01(2) -0.014(18)
C55 0.086(18) 0.17(3) 0.11(2) 0.08(2) 0.005(15) -0.020(19)
C59 0.057(11) 0.044(9) 0.055(11) 0.005(8) 0.011(8) 0.000(8)
C56 0.051(13) 0.13(2) 0.089(18) 0.056(17) 0.003(12) -0.020(13)
C52 0.058(12) 0.072(13) 0.097(17) 0.032(12) 0.016(12) -0.003(10)
C60 0.078(14) 0.059(11) 0.094(16) -0.001(10) 0.029(12) -0.015(10)
C61 0.083(16) 0.120(18) 0.084(16) -0.020(13) 0.055(13) -0.037(13)
C57 0.12(2) 0.12(2) 0.071(16) 0.041(15) 0.018(14) -0.049(17)
C64 0.068(14) 0.088(14) 0.077(15) 0.002(11) 0.009(11) -0.020(11)
C58 0.095(15) 0.088(14) 0.041(11) 0.007(10) 0.015(10) -0.025(11)
C47 0.054(11) 0.068(11) 0.041(10) 0.011(8) 0.000(8) -0.008(8)
C46 0.044(10) 0.067(12) 0.070(13) 0.005(10) 0.021(9) -0.018(8)
C48 0.077(13) 0.055(10) 0.045(11) 0.004(8) 0.010(9) -0.005(9)
C71 0.065(12) 0.051(10) 0.064(12) 0.000(8) 0.019(10) -0.001(9)
C72 0.071(14) 0.066(12) 0.103(17) -0.013(11) 0.002(13) 0.013(11)
C73 0.070(15) 0.100(17) 0.086(16) -0.036(13) -0.020(12) -0.019(13)
C74 0.094(19) 0.090(17) 0.099(19) -0.019(14) 0.007(15) -0.028(14)
C75 0.12(2) 0.052(11) 0.101(18) -0.024(11) 0.001(15) 0.007(12)
C76 0.087(15) 0.063(12) 0.076(14) -0.002(10) -0.023(11) -0.017(11)
C65 0.053(11) 0.052(9) 0.060(11) 0.005(8) 0.018(9) 0.003(8)
C70 0.053(12) 0.062(11) 0.095(15) 0.019(10) 0.023(11) 0.013(9)
C69 0.064(14) 0.093(16) 0.13(2) 0.027(14) 0.022(14) 0.015(12)
C68 0.102(18) 0.082(14) 0.085(16) 0.044(12) 0.013(14) 0.008(13)
C67 0.13(2) 0.085(15) 0.15(2) 0.056(15) 0.085(18) 0.054(15)
C66 0.055(12) 0.090(14) 0.113(18) 0.034(13) 0.032(12) 0.019(10)
C63 0.079(14) 0.065(12) 0.075(14) -0.019(10) 0.022(12) 0.010(10)
C62 0.12(2) 0.14(2) 0.062(15) 0.005(15) 0.014(14) -0.020(17)
O1 0.069(9) 0.071(8) 0.087(10) -0.022(7) 0.038(7) -0.007(6)
O2 0.040(8) 0.097(10) 0.111(12) -0.008(8) 0.008(7) -0.004(7)
O3 0.092(10) 0.067(8) 0.069(9) -0.018(7) 0.017(7) -0.017(7)
O11 0.068(9) 0.075(8) 0.087(10) 0.001(7) 0.019(7) -0.021(7)
O21 0.054(9) 0.093(10) 0.141(14) 0.032(9) 0.004(9) -0.016(7)
O22 0.102(12) 0.191(17) 0.061(10) -0.029(10) 0.018(9) -0.045(11)
O23 0.101(13) 0.068(9) 0.200(19) 0.007(11) 0.037(12) 0.024(9)
O31 0.116(13) 0.150(14) 0.098(13) -0.048(10) 0.053(11) -0.009(11)
O32 0.088(12) 0.090(11) 0.160(16) 0.041(11) -0.019(10) 0.015(9)
O41 0.160(17) 0.058(9) 0.192(19) -0.029(10) 0.069(14) -0.010(10)
O42 0.126(14) 0.143(14) 0.061(10) 0.004(10) -0.030(10) -0.020(11)

loop_
_atom_type_symbol
_atom_type_description
_atom_type_scat_dispersion_real
_atom_type_scat_dispersion_imag
_atom_type_scat_source
C C 0.0033 0.0016 'International Tables Vol C Tables 4.2.6.8 and 6.1.1.4'
H H 0.0000 0.0000 'International Tables Vol C Tables 4.2.6.8 and 6.1.1.4'
O O 0.0106 0.0060 'International Tables Vol C Tables 4.2.6.8 and 6.1.1.4'
P P 0.1023 0.0942 'International Tables Vol C Tables 4.2.6.8 and 6.1.1.4'
Ir Ir -1.4442 7.9887 'International Tables Vol C Tables 4.2.6.8 and 6.1.1.4'
Au Au -2.0133 8.8022 'International Tables Vol C Tables 4.2.6.8 and 6.1.1.4'

loop_
_geom_angle_atom_site_label_1
_geom_angle_atom_site_label_2
_geom_angle_atom_site_label_3
_geom_angle
C11 Ir1 C3 100.9(7)
C11 Ir1 C1 96.6(6)
C3 Ir1 C1 159.9(6)
C11 Ir1 C43 83.1(7)
C3 Ir1 C43 93.9(6)
C1 Ir1 C43 97.8(6)
C11 Ir1 Ir3 153.1(5)
C3 Ir1 Ir3 52.3(5)
C1 Ir1 Ir3 110.2(4)
C43 Ir1 Ir3 95.0(4)
C11 Ir1 Ir4 147.7(5)
C3 Ir1 Ir4 111.2(5)
C1 Ir1 Ir4 51.1(4)
C43 Ir1 Ir4 97.7(4)
Ir3 Ir1 Ir4 59.25(3)
C11 Ir1 Au1 70.1(5)
C3 Ir1 Au1 86.6(5)
C1 Ir1 Au1 90.4(5)
C43 Ir1 Au1 152.7(4)
Ir3 Ir1 Au1 106.58(4)
Ir4 Ir1 Au1 107.60(4)
C11 Ir1 Ir2 127.6(5)
C3 Ir1 Ir2 81.0(4)
C1 Ir1 Ir2 80.6(4)
C43 Ir1 Ir2 149.3(4)
Ir3 Ir1 Ir2 57.99(2)
Ir4 Ir1 Ir2 57.40(3)
Au1 Ir1 Ir2 57.71(3)
C22 Ir2 C21 97.3(8)
C22 Ir2 C23 110.7(10)
C21 Ir2 C23 97.5(8)
C22 Ir2 Ir4 151.0(6)
C21 Ir2 Ir4 86.6(6)
C23 Ir2 Ir4 97.1(7)
C22 Ir2 Ir3 91.9(6)
C21 Ir2 Ir3 89.1(5)
C23 Ir2 Ir3 155.3(7)
Ir4 Ir2 Ir3 59.41(2)
C22 Ir2 Au1 73.5(6)
C21 Ir2 Au1 161.2(6)
C23 Ir2 Au1 71.5(6)
Ir4 Ir2 Au1 109.47(3)
Ir3 Ir2 Au1 107.29(4)
C22 Ir2 Ir1 104.9(6)
C21 Ir2 Ir1 139.8(6)
C23 Ir2 Ir1 105.1(6)
Ir4 Ir2 Ir1 58.30(3)
Ir3 Ir2 Ir1 57.56(3)
Au1 Ir2 Ir1 58.98(2)
C31 Ir3 C32 94.1(9)
C31 Ir3 C2 105.1(7)
C32 Ir3 C2 92.9(7)
C31 Ir3 C3 94.7(7)
C32 Ir3 C3 96.3(7)
C2 Ir3 C3 157.6(6)
C31 Ir3 Ir4 145.7(5)
C32 Ir3 Ir4 108.6(6)
C2 Ir3 Ir4 50.0(4)
C3 Ir3 Ir4 107.6(4)
C31 Ir3 Ir1 137.8(6)
C32 Ir3 Ir1 105.5(6)
C2 Ir3 Ir1 110.7(4)
C3 Ir3 Ir1 47.0(4)
Ir4 Ir3 Ir1 60.84(2)
C31 Ir3 Ir2 98.7(7)
C32 Ir3 Ir2 167.1(6)
C2 Ir3 Ir2 83.9(4)
C3 Ir3 Ir2 82.6(4)
Ir4 Ir3 Ir2 60.02(3)
Ir1 Ir3 Ir2 64.45(3)
C41 Ir4 C42 92.9(9)
C41 Ir4 C2 106.9(7)
C42 Ir4 C2 91.0(8)
C41 Ir4 C1 94.4(7)
C42 Ir4 C1 98.2(8)
C2 Ir4 C1 156.3(6)
C41 Ir4 Ir3 146.3(6)
C42 Ir4 Ir3 109.4(6)
C2 Ir4 Ir3 49.8(4)
C1 Ir4 Ir3 106.5(4)
C41 Ir4 Ir2 97.3(6)
C42 Ir4 Ir2 169.6(6)
C2 Ir4 Ir2 84.1(4)
C1 Ir4 Ir2 83.0(4)
Ir3 Ir4 Ir2 60.56(3)
C41 Ir4 Ir1 136.5(6)
C42 Ir4 Ir1 109.1(6)
C2 Ir4 Ir1 109.6(4)
C1 Ir4 Ir1 46.8(4)
Ir3 Ir4 Ir1 59.91(3)
Ir2 Ir4 Ir1 64.30(3)
P1 Au1 Ir2 152.92(11)
P1 Au1 Ir1 143.16(11)
Ir2 Au1 Ir1 63.30(3)
C71 P1 C65 104.6(8)
C71 P1 C59 103.8(8)
C65 P1 C59 106.4(7)
C71 P1 Au1 117.9(6)
C65 P1 Au1 112.3(6)
C59 P1 Au1 110.9(6)
O1 C1 Ir1 143.6(13)
O1 C1 Ir4 134.2(12)
Ir1 C1 Ir4 82.1(6)
O2 C2 Ir3 141.3(14)
O2 C2 Ir4 138.5(14)
Ir3 C2 Ir4 80.2(6)
O3 C3 Ir1 144.3(14)
O3 C3 Ir3 134.9(13)
Ir1 C3 Ir3 80.7(6)
O11 C11 Ir1 175.1(16)
O21 C21 Ir2 178.1(18)
O22 C22 Ir2 175.5(18)
O23 C23 Ir2 175(2)
O31 C31 Ir3 171.9(17)
O32 C32 Ir3 176.4(19)
O41 C41 Ir4 173(2)
O42 C42 Ir4 177(2)
C44 C43 C48 115.5(15)
C44 C43 Ir1 121.2(13)
C48 C43 Ir1 123.3(12)
C43 C44 C45 123.6(17)
C46 C45 C44 118.8(15)
C46 C45 C49 119.2(16)
C44 C45 C49 121.7(17)
C50 C49 C45 119(2)
C49 C50 C51 123(2)
C53 C51 C52 117(3)
C53 C51 C50 126(2)
C52 C51 C50 117.1(19)
C54 C53 C51 123(3)
C53 C54 C55 118(2)
C56 C55 C54 124(3)
C64 C59 C60 117.9(16)
C64 C59 P1 121.1(13)
C60 C59 P1 120.8(13)
C55 C56 C57 125(3)
C55 C56 C52 117(3)
C57 C56 C52 118(2)
C56 C52 C51 120(2)
C56 C52 C46 122(2)
C51 C52 C46 118(2)
C61 C60 C59 120.5(18)
C60 C61 C62 119.7(19)
C58 C57 C56 122(2)
C59 C64 C63 121.8(18)
C57 C58 C47 121(2)
C48 C47 C58 122.9(17)
C48 C47 C46 117.5(16)
C58 C47 C46 119.5(16)
C45 C46 C47 119.8(16)
C45 C46 C52 122.8(18)
C47 C46 C52 117.3(17)
C43 C48 C47 124.7(16)
C76 C71 C72 117.7(17)
C76 C71 P1 120.6(15)
C72 C71 P1 121.6(14)
C73 C72 C71 120.2(19)
C74 C73 C72 123(2)
C73 C74 C75 117(2)
C74 C75 C76 122(2)
C75 C76 C71 119.7(19)
C70 C65 C66 117.4(16)
C70 C65 P1 124.5(13)
C66 C65 P1 118.0(13)
C65 C70 C69 120.0(17)
C68 C69 C70 120.4(19)
C69 C68 C67 121.4(19)
C66 C67 C68 116.9(19)
C67 C66 C65 123.6(18)
C62 C63 C64 119.0(19)
C63 C62 C61 120(2)
C2S C1S C6S 120.0
C3S C2S C1S 120.0
C4S C3S C2S 120.0
C3S C4S C5S 120.0
C6S C5S C4S 120.0
C5S C6S C1S 120.0

loop_
_geom_bond_atom_site_label_1
_geom_bond_atom_site_label_2
_geom_bond_distance
Ir1 C11 1.867(17)
Ir1 C3 2.021(16)
Ir1 C1 2.023(15)
Ir1 C43 2.083(16)
Ir1 Ir3 2.7248(13)
Ir1 Ir4 2.7502(11)
Ir1 Au1 2.7944(12)
Ir1 Ir2 2.9129(12)
Ir2 C22 1.88(2)
Ir2 C21 1.908(18)
Ir2 C23 1.91(2)
Ir2 Ir4 2.7233(14)
Ir2 Ir3 2.7379(12)
Ir2 Au1 2.7564(13)
Ir3 C31 1.871(17)
Ir3 C32 1.88(2)
Ir3 C2 2.098(16)
Ir3 C3 2.184(17)
Ir3 Ir4 2.7064(11)
Ir4 C41 1.86(2)
Ir4 C42 1.88(2)
Ir4 C2 2.104(16)
Ir4 C1 2.162(15)
Au1 P1 2.283(4)
P1 C71 1.786(17)
P1 C65 1.798(16)
P1 C59 1.813(16)
C1 O1 1.182(16)
C2 O2 1.157(17)
C3 O3 1.176(18)
C11 O11 1.148(17)
C21 O21 1.131(18)
C22 O22 1.14(2)
C23 O23 1.13(2)
C31 O31 1.136(19)
C32 O32 1.14(2)
C41 O41 1.17(2)
C42 O42 1.11(2)
C43 C44 1.36(2)
C43 C48 1.38(2)
C44 C45 1.43(2)
C45 C46 1.35(2)
C45 C49 1.45(2)
C49 C50 1.34(3)
C50 C51 1.45(3)
C51 C53 1.38(3)
C51 C52 1.42(3)
C53 C54 1.34(4)
C54 C55 1.38(4)
C55 C56 1.36(3)
C59 C64 1.34(2)
C59 C60 1.41(2)
C56 C57 1.40(3)
C56 C52 1.42(3)
C52 C46 1.44(2)
C60 C61 1.35(2)
C61 C62 1.38(3)
C57 C58 1.37(3)
C64 C63 1.39(2)
C58 C47 1.42(2)
C47 C48 1.39(2)
C47 C46 1.43(2)
C71 C76 1.38(2)
C71 C72 1.39(2)
C72 C73 1.37(2)
C73 C74 1.34(3)
C74 C75 1.37(3)
C75 C76 1.38(2)
C65 C70 1.38(2)
C65 C66 1.39(2)
C70 C69 1.38(2)
C69 C68 1.36(3)
C68 C67 1.38(3)
C67 C66 1.37(2)
C63 C62 1.34(3)
C1S C2S 1.3900
C1S C6S 1.3900
C2S C3S 1.3900
C3S C4S 1.3900
C4S C5S 1.3900
C5S C6S 1.3900
